data_7125792
loop_
_publ_author_name
'Cui, Haiyan'
'Xiao, Dengmengfei'
'Zhang, Li'
'Ruan, Huapeng'
'Fang, Yong'
'Zhao, Yue'
'Tan, Gengwen'
'Zhao, Lili'
'Frenking, Gernot'
'Driess, Matthias'
'Wang, Xinping'

_publ_section_title
;
 Isolable cyclic radical cations of heavy main-group elements.
;
_journal_issue 14
_journal_name_full 'Chemical communications (Cambridge, England)'
_journal_page_first 2167
_journal_page_last 2170
_journal_paper_doi 10.1039/c9cc09582a
_journal_volume 56
_journal_year 2020
_chemical_formula_sum 'C54 H74 As2 Ge2 N4'
_chemical_formula_weight 1074.19
_space_group_crystal_system monoclinic
_space_group_IT_number 14
_space_group_name_Hall '-P 2ybc'
_space_group_name_H-M_alt 'P 1 21/c 1'
_atom_sites_solution_hydrogens geom
_audit_creation_method SHELXL-2014/7
_audit_update_record
;
2019-01-09 deposited with the CCDC.	2020-01-15 downloaded from the CCDC.
;
_cell_angle_alpha 90
_cell_angle_beta 93.7100(10)
_cell_angle_gamma 90
_cell_formula_units_Z 4
_cell_length_a 21.3357(6)
_cell_length_b 15.3136(4)
_cell_length_c 16.1347(5)
_cell_measurement_reflns_used 9841
_cell_measurement_temperature 123(2)
_cell_measurement_theta_max 53.99
_cell_measurement_theta_min 4.40
_cell_volume 5260.6(3)
_computing_structure_refinement 'SHELXL-2014/7 (Sheldrick, 2014)'
_diffrn_ambient_temperature 123(2)
_diffrn_measured_fraction_theta_full 0.999
_diffrn_measured_fraction_theta_max 0.999
_diffrn_measurement_device_type 'Bruker APEX-II CCD'
_diffrn_measurement_method '\f and \w scans'
_diffrn_radiation_type GaK\a
_diffrn_radiation_wavelength 1.34139
_diffrn_reflns_av_R_equivalents 0.0755
_diffrn_reflns_av_unetI/netI 0.0346
_diffrn_reflns_Laue_measured_fraction_full 0.999
_diffrn_reflns_Laue_measured_fraction_max 0.999
_diffrn_reflns_limit_h_max 25
_diffrn_reflns_limit_h_min -24
_diffrn_reflns_limit_k_max 18
_diffrn_reflns_limit_k_min -18
_diffrn_reflns_limit_l_max 19
_diffrn_reflns_limit_l_min -19
_diffrn_reflns_number 92072
_diffrn_reflns_point_group_measured_fraction_full 0.999
_diffrn_reflns_point_group_measured_fraction_max 0.999
_diffrn_reflns_theta_full 53.499
_diffrn_reflns_theta_max 53.499
_diffrn_reflns_theta_min 1.805
_exptl_absorpt_coefficient_mu 2.039
_exptl_absorpt_correction_type none
_exptl_crystal_colour brown
_exptl_crystal_density_diffrn 1.356
_exptl_crystal_description block
_exptl_crystal_F_000 2224
_exptl_crystal_size_max 0.090
_exptl_crystal_size_mid 0.060
_exptl_crystal_size_min 0.040
_refine_diff_density_max 0.759
_refine_diff_density_min -1.449
_refine_diff_density_rms 0.093
_refine_ls_extinction_method none
_refine_ls_goodness_of_fit_ref 1.053
_refine_ls_hydrogen_treatment constr
_refine_ls_matrix_type full
_refine_ls_number_parameters 563
_refine_ls_number_reflns 9471
_refine_ls_number_restraints 0
_refine_ls_restrained_S_all 1.053
_refine_ls_R_factor_all 0.0512
_refine_ls_R_factor_gt 0.0425
_refine_ls_shift/su_max 0.001
_refine_ls_shift/su_mean 0.000
_refine_ls_structure_factor_coef Fsqd
_refine_ls_weighting_details 'w=1/[\s^2^(Fo^2^)+(0.0772P)^2^+1.5706P] where P=(Fo^2^+2Fc^2^)/3'
_refine_ls_weighting_scheme calc
_refine_ls_wR_factor_gt 0.1103
_refine_ls_wR_factor_ref 0.1176
_reflns_Friedel_coverage 0.000
_reflns_number_gt 8058
_reflns_number_total 9471
_reflns_threshold_expression 'I > 2\s(I)'
_cod_data_source_file c9cc09582a2.cif
_cod_data_source_block 11_a
_cod_depositor_comments 'Adding full bibliography for 7125792--7125794.cif.'
_cod_original_sg_symbol_H-M 'P 21/c'
_cod_database_code 7125792
_shelx_shelxl_version_number 2014/7
_shelx_space_group_comment
;
The symmetry employed for this shelxl refinement is uniquely defined
by the following loop, which should always be used as a source of
symmetry information in preference to the above space-group names.
They are only intended as comments.
;
_shelx_estimated_absorpt_t_min 0.838
_shelx_estimated_absorpt_t_max 0.923

loop_
_space_group_symop_operation_xyz
'x, y, z'
'-x, y+1/2, -z+1/2'
'-x, -y, -z'
'x, -y-1/2, z-1/2'

loop_
_atom_site_label
_atom_site_type_symbol
_atom_site_fract_x
_atom_site_fract_y
_atom_site_fract_z
_atom_site_U_iso_or_equiv
_atom_site_adp_type
_atom_site_occupancy
_atom_site_site_symmetry_order
_atom_site_calc_flag
_atom_site_refinement_flags_posn
_atom_site_refinement_flags_adp
Ge1 Ge 0.93896(2) 0.46420(2) 0.48672(2) 0.023 Uani 1 1 d . .
As1 As 0.97225(2) 0.56763(2) 0.58934(2) 0.02745(7) Uani 1 1 d . .
Ge2 Ge 0.55134(2) 0.94121(2) 0.50285(2) 0.027 Uani 1 1 d . .
As2 As 0.53577(2) 1.06206(2) 0.41314(2) 0.03288(8) Uani 1 1 d . .
C1 C 0.77495(17) 0.3891(3) 0.6672(2) 0.0575(9) Uani 1 1 d . .
H1A H 0.7667 0.3521 0.7149 0.086 Uiso 1 1 calc R U
H1B H 0.7674 0.3556 0.6158 0.086 Uiso 1 1 calc R U
H1C H 0.7470 0.4399 0.6662 0.086 Uiso 1 1 calc R U
C2 C 0.84315(15) 0.4198(2) 0.67482(19) 0.0397(7) Uani 1 1 d . .
H2 H 0.8502 0.4561 0.6247 0.048 Uiso 1 1 calc R U
C3 C 0.85558(19) 0.4780(2) 0.7509(2) 0.0560(9) Uani 1 1 d . .
H3A H 0.8464 0.4454 0.8010 0.084 Uiso 1 1 calc R U
H3B H 0.8286 0.5297 0.7458 0.084 Uiso 1 1 calc R U
H3C H 0.8997 0.4962 0.7548 0.084 Uiso 1 1 calc R U
C4 C 0.88701(14) 0.34166(18) 0.67321(17) 0.0339(6) Uani 1 1 d . .
C5 C 0.90084(16) 0.2927(2) 0.74450(19) 0.0439(8) Uani 1 1 d . .
H5 H 0.8843 0.3101 0.7952 0.053 Uiso 1 1 calc R U
C6 C 0.93796(17) 0.2195(2) 0.7432(2) 0.0482(8) Uani 1 1 d . .
H6 H 0.9471 0.1873 0.7928 0.058 Uiso 1 1 calc R U
C7 C 0.96192(15) 0.1929(2) 0.67006(19) 0.0422(7) Uani 1 1 d . .
H7 H 0.9878 0.1424 0.6701 0.051 Uiso 1 1 calc R U
C8 C 0.94903(14) 0.23822(18) 0.59625(17) 0.0334(6) Uani 1 1 d . .
C9 C 0.91168(13) 0.31327(17) 0.59948(16) 0.0283(6) Uani 1 1 d . .
C10 C 0.97300(14) 0.20322(19) 0.51610(18) 0.0356(6) Uani 1 1 d . .
H10 H 0.9630 0.2474 0.4715 0.043 Uiso 1 1 calc R U
C11 C 0.93991(17) 0.1175(2) 0.4898(2) 0.0504(8) Uani 1 1 d . .
H11A H 0.9545 0.0983 0.4364 0.076 Uiso 1 1 calc R U
H11B H 0.8944 0.1270 0.4842 0.076 Uiso 1 1 calc R U
H11C H 0.9497 0.0727 0.5319 0.076 Uiso 1 1 calc R U
C12 C 1.04373(16) 0.1900(3) 0.5227(2) 0.0538(9) Uani 1 1 d . .
H12A H 1.0644 0.2448 0.5398 0.081 Uiso 1 1 calc R U
H12B H 1.0577 0.1720 0.4686 0.081 Uiso 1 1 calc R U
H12C H 1.0546 0.1446 0.5640 0.081 Uiso 1 1 calc R U
C13 C 0.85029(13) 0.31946(18) 0.47345(17) 0.0316(6) Uani 1 1 d . .
H13 H 0.8388 0.2621 0.4889 0.038 Uiso 1 1 calc R U
C14 C 0.82090(13) 0.35248(19) 0.40164(18) 0.0341(6) Uani 1 1 d . .
H14 H 0.7969 0.3140 0.3660 0.041 Uiso 1 1 calc R U
C15 C 0.82485(13) 0.43936(17) 0.37931(17) 0.0296(6) Uani 1 1 d . .
H15 H 0.7976 0.4589 0.3342 0.036 Uiso 1 1 calc R U
C16 C 0.85384(12) 0.58695(18) 0.38758(16) 0.0280(6) Uani 1 1 d . .
C17 C 0.87119(13) 0.61173(19) 0.30953(17) 0.0330(6) Uani 1 1 d . .
C18 C 0.85845(16) 0.6976(2) 0.2847(2) 0.0451(8) Uani 1 1 d . .
H18 H 0.8708 0.7170 0.2323 0.054 Uiso 1 1 calc R U
C19 C 0.82851(17) 0.7543(2) 0.3344(2) 0.0514(9) Uani 1 1 d . .
H19 H 0.8197 0.8121 0.3158 0.062 Uiso 1 1 calc R U
C20 C 0.81109(16) 0.7282(2) 0.4113(2) 0.0461(8) Uani 1 1 d . .
H20 H 0.7898 0.7681 0.4448 0.055 Uiso 1 1 calc R U
C21 C 0.82418(13) 0.64415(19) 0.44065(17) 0.0341(6) Uani 1 1 d . .
C22 C 0.80379(14) 0.6149(2) 0.52456(17) 0.0367(7) Uani 1 1 d . .
H22 H 0.8325 0.5663 0.5437 0.044 Uiso 1 1 calc R U
C23 C 0.73709(16) 0.5770(2) 0.5166(2) 0.0475(8) Uani 1 1 d . .
H23A H 0.7085 0.6197 0.4892 0.071 Uiso 1 1 calc R U
H23B H 0.7233 0.5638 0.5720 0.071 Uiso 1 1 calc R U
H23C H 0.7369 0.5234 0.4834 0.071 Uiso 1 1 calc R U
C24 C 0.81005(16) 0.6859(2) 0.5906(2) 0.0500(8) Uani 1 1 d . .
H24A H 0.7819 0.7344 0.5746 0.075 Uiso 1 1 calc R U
H24B H 0.8535 0.7069 0.5957 0.075 Uiso 1 1 calc R U
H24C H 0.7988 0.6620 0.6440 0.075 Uiso 1 1 calc R U
C25 C 0.90030(14) 0.5501(2) 0.24922(17) 0.0364(7) Uani 1 1 d . .
H25 H 0.9085 0.4932 0.2783 0.044 Uiso 1 1 calc R U
C26 C 0.96236(16) 0.5840(2) 0.2217(2) 0.0506(8) Uani 1 1 d . .
H26A H 0.9558 0.6410 0.1947 0.076 Uiso 1 1 calc R U
H26B H 0.9792 0.5428 0.1824 0.076 Uiso 1 1 calc R U
H26C H 0.9921 0.5903 0.2702 0.076 Uiso 1 1 calc R U
C27 C 0.85471(17) 0.5331(3) 0.1737(2) 0.0519(9) Uani 1 1 d . .
H27A H 0.8479 0.5874 0.1422 0.078 Uiso 1 1 calc R U
H27B H 0.8146 0.5123 0.1924 0.078 Uiso 1 1 calc R U
H27C H 0.8725 0.4888 0.1382 0.078 Uiso 1 1 calc R U
C28 C 0.6101(2) 0.9545(3) 0.2233(3) 0.0660(11) Uani 1 1 d . .
H28A H 0.6462 0.9941 0.2288 0.099 Uiso 1 1 calc R U
H28B H 0.5712 0.9883 0.2255 0.099 Uiso 1 1 calc R U
H28C H 0.6101 0.9237 0.1701 0.099 Uiso 1 1 calc R U
C29 C 0.61443(16) 0.8887(2) 0.2939(2) 0.0463(8) Uani 1 1 d . .
H29 H 0.6183 0.9224 0.3471 0.056 Uiso 1 1 calc R U
C30 C 0.67366(19) 0.8335(3) 0.2900(3) 0.0686(11) Uani 1 1 d . .
H30A H 0.6701 0.7964 0.2405 0.103 Uiso 1 1 calc R U
H30B H 0.6788 0.7968 0.3397 0.103 Uiso 1 1 calc R U
H30C H 0.7102 0.8719 0.2874 0.103 Uiso 1 1 calc R U
C31 C 0.55699(16) 0.8304(2) 0.29696(19) 0.0444(8) Uani 1 1 d . .
C32 C 0.5264(2) 0.8000(2) 0.2236(2) 0.0593(10) Uani 1 1 d . .
H32 H 0.5408 0.8174 0.1716 0.071 Uiso 1 1 calc R U
C33 C 0.4753(2) 0.7448(2) 0.2260(2) 0.0676(12) Uani 1 1 d . .
H33 H 0.4545 0.7253 0.1755 0.081 Uiso 1 1 calc R U
C34 C 0.4543(2) 0.7178(2) 0.3002(2) 0.0605(10) Uani 1 1 d . .
H34 H 0.4193 0.6796 0.3002 0.073 Uiso 1 1 calc R U
C35 C 0.48339(16) 0.7453(2) 0.3762(2) 0.0448(8) Uani 1 1 d . .
C36 C 0.53479(14) 0.80200(18) 0.37245(18) 0.0361(7) Uani 1 1 d . .
C37 C 0.46019(16) 0.7115(2) 0.4573(2) 0.0477(8) Uani 1 1 d . .
H37 H 0.4829 0.7444 0.5036 0.057 Uiso 1 1 calc R U
C38 C 0.4757(2) 0.6143(2) 0.4696(3) 0.0624(10) Uani 1 1 d . .
H38A H 0.4633 0.5955 0.5242 0.094 Uiso 1 1 calc R U
H38B H 0.5209 0.6053 0.4661 0.094 Uiso 1 1 calc R U
H38C H 0.4527 0.5800 0.4262 0.094 Uiso 1 1 calc R U
C39 C 0.39034(18) 0.7266(3) 0.4635(3) 0.0727(12) Uani 1 1 d . .
H39A H 0.3812 0.7891 0.4575 0.109 Uiso 1 1 calc R U
H39B H 0.3780 0.7064 0.5177 0.109 Uiso 1 1 calc R U
H39C H 0.3668 0.6942 0.4194 0.109 Uiso 1 1 calc R U
C40 C 0.60339(14) 0.76658(18) 0.48650(17) 0.0340(6) Uani 1 1 d . .
H40 H 0.6005 0.7096 0.4633 0.041 Uiso 1 1 calc R U
C41 C 0.64297(14) 0.77707(19) 0.55642(18) 0.0364(7) Uani 1 1 d . .
H41 H 0.6594 0.7263 0.5838 0.044 Uiso 1 1 calc R U
C42 C 0.65994(13) 0.85746(19) 0.58865(17) 0.0329(6) Uani 1 1 d . .
H42 H 0.6930 0.8586 0.6311 0.040 Uiso 1 1 calc R U
C43 C 0.72038(19) 1.1154(3) 0.4103(2) 0.0610(10) Uani 1 1 d . .
H43A H 0.6851 1.1556 0.4158 0.091 Uiso 1 1 calc R U
H43B H 0.7210 1.0960 0.3524 0.091 Uiso 1 1 calc R U
H43C H 0.7599 1.1453 0.4266 0.091 Uiso 1 1 calc R U
C44 C 0.71284(15) 1.0367(2) 0.46608(19) 0.0407(7) Uani 1 1 d . .
H44 H 0.6745 1.0046 0.4440 0.049 Uiso 1 1 calc R U
C45 C 0.76839(18) 0.9741(2) 0.4618(2) 0.0548(9) Uani 1 1 d . .
H45A H 0.7727 0.9568 0.4040 0.082 Uiso 1 1 calc R U
H45B H 0.7611 0.9222 0.4954 0.082 Uiso 1 1 calc R U
H45C H 0.8070 1.0033 0.4834 0.082 Uiso 1 1 calc R U
C46 C 0.70273(14) 1.06066(19) 0.55552(19) 0.0361(7) Uani 1 1 d . .
C47 C 0.73506(16) 1.1299(2) 0.5946(2) 0.0472(8) Uani 1 1 d . .
H47 H 0.7621 1.1649 0.5639 0.057 Uiso 1 1 calc R U
C48 C 0.72841(17) 1.1483(2) 0.6774(2) 0.0511(9) Uani 1 1 d . .
H48 H 0.7506 1.1960 0.7030 0.061 Uiso 1 1 calc R U
C49 C 0.68980(16) 1.0981(2) 0.7230(2) 0.0433(7) Uani 1 1 d . .
H49 H 0.6852 1.1123 0.7796 0.052 Uiso 1 1 calc R U
C50 C 0.65717(14) 1.02680(19) 0.68799(18) 0.0345(6) Uani 1 1 d . .
C51 C 0.66422(13) 1.00957(18) 0.60347(17) 0.0302(6) Uani 1 1 d . .
C52 C 0.61881(15) 0.9694(2) 0.74179(18) 0.0390(7) Uani 1 1 d . .
H52 H 0.5952 0.9267 0.7047 0.047 Uiso 1 1 calc R U
C53 C 0.6614(2) 0.9175(3) 0.8040(2) 0.0647(11) Uani 1 1 d . .
H53A H 0.6923 0.8847 0.7742 0.097 Uiso 1 1 calc R U
H53B H 0.6359 0.8769 0.8345 0.097 Uiso 1 1 calc R U
H53C H 0.6833 0.9579 0.8432 0.097 Uiso 1 1 calc R U
C54 C 0.57118(19) 1.0215(3) 0.7873(2) 0.0652(11) Uani 1 1 d . .
H54A H 0.5932 1.0622 0.8260 0.098 Uiso 1 1 calc R U
H54B H 0.5455 0.9816 0.8183 0.098 Uiso 1 1 calc R U
H54C H 0.5441 1.0544 0.7471 0.098 Uiso 1 1 calc R U
N1 N 0.89286(10) 0.35956(14) 0.52298(13) 0.0262(5) Uani 1 1 d . .
N2 N 0.86327(10) 0.49750(14) 0.41535(12) 0.0247(4) Uani 1 1 d . .
N3 N 0.56899(11) 0.82791(14) 0.44844(14) 0.0319(5) Uani 1 1 d . .
N4 N 0.63451(11) 0.93342(14) 0.56604(14) 0.0279(5) Uani 1 1 d . .

loop_
_atom_site_aniso_label
_atom_site_aniso_U_11
_atom_site_aniso_U_22
_atom_site_aniso_U_33
_atom_site_aniso_U_23
_atom_site_aniso_U_13
_atom_site_aniso_U_12
Ge1 0.022 0.024 0.023 -0.001 0.000 -0.001
As1 0.02472(16) 0.03035(17) 0.02734(16) -0.00591(11) 0.00201(12) -0.00137(12)
Ge2 0.027 0.025 0.029 0.000 0.000 0.003
As2 0.03338(19) 0.03037(18) 0.03521(18) 0.00590(12) 0.00467(14) 0.00441(13)
C1 0.052(2) 0.055(2) 0.067(2) -0.0029(18) 0.0136(18) 0.0073(18)
C2 0.049(2) 0.0363(16) 0.0363(16) 0.0013(13) 0.0186(14) 0.0015(14)
C3 0.070(3) 0.047(2) 0.053(2) -0.0104(16) 0.0183(18) 0.0027(18)
C4 0.0378(16) 0.0313(15) 0.0334(15) 0.0028(12) 0.0080(12) -0.0064(12)
C5 0.058(2) 0.0410(18) 0.0331(16) 0.0042(13) 0.0089(14) -0.0035(16)
C6 0.066(2) 0.0417(18) 0.0363(17) 0.0145(14) -0.0003(15) -0.0002(17)
C7 0.0494(19) 0.0326(16) 0.0439(18) 0.0067(13) -0.0005(14) 0.0045(14)
C8 0.0347(16) 0.0310(15) 0.0345(15) 0.0016(11) 0.0026(12) -0.0034(12)
C9 0.0316(15) 0.0240(13) 0.0292(14) 0.0044(10) 0.0007(11) -0.0062(11)
C10 0.0378(17) 0.0322(15) 0.0374(16) 0.0026(12) 0.0064(13) 0.0013(13)
C11 0.058(2) 0.0435(19) 0.050(2) -0.0069(15) 0.0110(16) -0.0050(16)
C12 0.042(2) 0.057(2) 0.064(2) 0.0035(17) 0.0104(16) 0.0069(17)
C13 0.0306(15) 0.0271(14) 0.0373(15) -0.0027(11) 0.0038(12) -0.0047(12)
C14 0.0317(16) 0.0348(15) 0.0350(15) -0.0060(12) -0.0047(12) -0.0075(12)
C15 0.0255(15) 0.0345(15) 0.0279(14) -0.0028(11) -0.0049(11) 0.0002(11)
C16 0.0250(14) 0.0288(14) 0.0292(14) 0.0017(11) -0.0050(11) 0.0055(11)
C17 0.0316(15) 0.0344(15) 0.0320(15) 0.0041(12) -0.0058(12) 0.0025(12)
C18 0.055(2) 0.0423(18) 0.0373(17) 0.0116(14) -0.0039(14) 0.0056(15)
C19 0.062(2) 0.0358(18) 0.055(2) 0.0105(15) -0.0122(17) 0.0135(16)
C20 0.048(2) 0.0385(17) 0.0510(19) -0.0043(14) -0.0067(15) 0.0173(15)
C21 0.0307(16) 0.0343(15) 0.0359(15) -0.0042(12) -0.0071(12) 0.0081(12)
C22 0.0332(16) 0.0436(17) 0.0328(15) -0.0031(13) -0.0021(12) 0.0136(13)
C23 0.044(2) 0.050(2) 0.0485(19) -0.0065(15) 0.0047(15) 0.0030(15)
C24 0.0429(19) 0.062(2) 0.0442(18) -0.0171(16) -0.0003(14) 0.0083(17)
C25 0.0390(18) 0.0411(16) 0.0291(15) 0.0046(12) 0.0010(13) 0.0022(13)
C26 0.042(2) 0.064(2) 0.0455(19) 0.0137(16) 0.0058(15) -0.0012(17)
C27 0.051(2) 0.066(2) 0.0374(18) -0.0072(16) -0.0019(15) -0.0048(18)
C28 0.062(3) 0.078(3) 0.059(2) 0.018(2) 0.016(2) 0.012(2)
C29 0.053(2) 0.0503(19) 0.0370(17) -0.0036(14) 0.0117(14) 0.0098(16)
C30 0.062(3) 0.078(3) 0.066(3) -0.004(2) 0.003(2) 0.024(2)
C31 0.060(2) 0.0362(17) 0.0367(17) -0.0074(13) 0.0007(15) 0.0166(15)
C32 0.093(3) 0.044(2) 0.0388(19) -0.0104(15) -0.0075(18) 0.018(2)
C33 0.103(3) 0.043(2) 0.052(2) -0.0168(17) -0.029(2) 0.007(2)
C34 0.078(3) 0.0346(18) 0.065(2) -0.0087(16) -0.023(2) -0.0036(18)
C35 0.054(2) 0.0274(15) 0.0513(19) -0.0108(13) -0.0071(15) 0.0034(14)
C36 0.0441(18) 0.0279(15) 0.0355(16) -0.0079(12) -0.0051(13) 0.0095(13)
C37 0.045(2) 0.0376(17) 0.060(2) -0.0098(15) 0.0012(16) -0.0024(15)
C38 0.079(3) 0.0395(19) 0.069(2) 0.0028(17) 0.011(2) -0.0003(19)
C39 0.048(2) 0.064(3) 0.105(3) -0.013(2) 0.001(2) -0.002(2)
C40 0.0377(16) 0.0243(14) 0.0402(16) -0.0011(11) 0.0045(13) 0.0055(12)
C41 0.0402(17) 0.0308(15) 0.0377(16) 0.0045(12) -0.0020(13) 0.0110(13)
C42 0.0291(15) 0.0368(16) 0.0326(15) 0.0043(12) 0.0002(12) 0.0075(12)
C43 0.062(2) 0.072(3) 0.051(2) 0.0173(18) 0.0137(18) 0.000(2)
C44 0.0333(17) 0.0498(19) 0.0390(17) 0.0038(14) 0.0025(13) -0.0079(14)
C45 0.056(2) 0.055(2) 0.054(2) 0.0012(16) 0.0123(17) 0.0014(18)
C46 0.0307(16) 0.0371(16) 0.0401(16) 0.0058(12) -0.0011(13) -0.0011(12)
C47 0.047(2) 0.0415(18) 0.052(2) 0.0078(15) -0.0047(15) -0.0120(15)
C48 0.058(2) 0.0373(17) 0.055(2) -0.0007(15) -0.0168(17) -0.0116(16)
C49 0.050(2) 0.0397(17) 0.0388(17) -0.0055(14) -0.0089(14) 0.0030(15)
C50 0.0326(16) 0.0337(15) 0.0364(15) 0.0002(12) -0.0040(12) 0.0066(12)
C51 0.0269(15) 0.0306(14) 0.0321(14) 0.0004(11) -0.0049(11) 0.0016(12)
C52 0.0398(18) 0.0451(18) 0.0321(15) -0.0014(13) 0.0021(13) -0.0010(14)
C53 0.068(3) 0.071(3) 0.053(2) 0.0257(19) -0.0033(19) -0.002(2)
C54 0.059(3) 0.081(3) 0.058(2) -0.010(2) 0.0195(19) 0.002(2)
N1 0.0245(12) 0.0266(11) 0.0277(11) 0.0000(9) 0.0028(9) -0.0022(9)
N2 0.0223(11) 0.0262(11) 0.0251(11) -0.0008(9) -0.0010(8) 0.0025(9)
N3 0.0379(14) 0.0262(12) 0.0314(12) -0.0032(9) 0.0008(10) 0.0058(10)
N4 0.0268(12) 0.0276(12) 0.0292(12) 0.0016(9) -0.0002(9) 0.0014(9)

loop_
_atom_type_symbol
_atom_type_description
_atom_type_scat_dispersion_real
_atom_type_scat_dispersion_imag
_atom_type_scat_source
C C 0.0137 0.0067 'International Tables Vol C Tables 4.2.6.8 and 6.1.1.4'
H H 0.0000 0.0000 'International Tables Vol C Tables 4.2.6.8 and 6.1.1.4'
As As -1.2701 0.7845 'International Tables Vol C Tables 4.2.6.8 and 6.1.1.4'
N N 0.0241 0.0134 'International Tables Vol C Tables 4.2.6.8 and 6.1.1.4'
Ge Ge -1.5187 0.6907 'International Tables Vol C Tables 4.2.6.8 and 6.1.1.4'

loop_
_geom_angle_atom_site_label_1
_geom_angle_atom_site_label_2
_geom_angle_atom_site_label_3
_geom_angle
_geom_angle_site_symmetry_1
_geom_angle_site_symmetry_3
N1 Ge1 N2 88.76(9) . .
N1 Ge1 As1 117.73(6) . .
N2 Ge1 As1 115.42(6) . .
N1 Ge1 As1 114.41(6) . 3_766
N2 Ge1 As1 113.50(6) . 3_766
As1 Ge1 As1 106.603(14) . 3_766
N1 Ge1 Ge1 137.31(6) . 3_766
N2 Ge1 Ge1 133.85(7) . 3_766
As1 Ge1 Ge1 53.406(12) . 3_766
As1 Ge1 Ge1 53.198(12) 3_766 3_766
Ge1 As1 Ge1 73.398(14) . 3_766
N3 Ge2 N4 89.19(9) . .
N3 Ge2 As2 115.85(7) . .
N4 Ge2 As2 116.50(6) . .
N3 Ge2 As2 114.29(7) . 3_676
N4 Ge2 As2 114.30(7) . 3_676
As2 Ge2 As2 106.429(15) . 3_676
N3 Ge2 Ge2 135.03(7) . 3_676
N4 Ge2 Ge2 135.74(6) . 3_676
As2 Ge2 Ge2 53.392(13) . 3_676
As2 Ge2 Ge2 53.038(13) 3_676 3_676
Ge2 As2 Ge2 73.570(15) . 3_676
C2 C1 H1A 109.5 . .
C2 C1 H1B 109.5 . .
H1A C1 H1B 109.5 . .
C2 C1 H1C 109.5 . .
H1A C1 H1C 109.5 . .
H1B C1 H1C 109.5 . .
C4 C2 C3 113.5(3) . .
C4 C2 C1 109.9(3) . .
C3 C2 C1 111.1(3) . .
C4 C2 H2 107.4 . .
C3 C2 H2 107.4 . .
C1 C2 H2 107.4 . .
C2 C3 H3A 109.5 . .
C2 C3 H3B 109.5 . .
H3A C3 H3B 109.5 . .
C2 C3 H3C 109.5 . .
H3A C3 H3C 109.5 . .
H3B C3 H3C 109.5 . .
C5 C4 C9 117.7(3) . .
C5 C4 C2 120.6(3) . .
C9 C4 C2 121.6(2) . .
C6 C5 C4 121.4(3) . .
C6 C5 H5 119.3 . .
C4 C5 H5 119.3 . .
C5 C6 C7 120.0(3) . .
C5 C6 H6 120.0 . .
C7 C6 H6 120.0 . .
C6 C7 C8 121.5(3) . .
C6 C7 H7 119.3 . .
C8 C7 H7 119.3 . .
C7 C8 C9 117.3(3) . .
C7 C8 C10 119.6(3) . .
C9 C8 C10 123.0(2) . .
C4 C9 C8 122.1(2) . .
C4 C9 N1 118.1(2) . .
C8 C9 N1 119.6(2) . .
C8 C10 C12 112.0(3) . .
C8 C10 C11 111.3(2) . .
C12 C10 C11 110.0(3) . .
C8 C10 H10 107.8 . .
C12 C10 H10 107.8 . .
C11 C10 H10 107.8 . .
C10 C11 H11A 109.5 . .
C10 C11 H11B 109.5 . .
H11A C11 H11B 109.5 . .
C10 C11 H11C 109.5 . .
H11A C11 H11C 109.5 . .
H11B C11 H11C 109.5 . .
C10 C12 H12A 109.5 . .
C10 C12 H12B 109.5 . .
H12A C12 H12B 109.5 . .
C10 C12 H12C 109.5 . .
H12A C12 H12C 109.5 . .
H12B C12 H12C 109.5 . .
N1 C13 C14 126.6(3) . .
N1 C13 H13 116.7 . .
C14 C13 H13 116.7 . .
C13 C14 C15 122.7(3) . .
C13 C14 H14 118.6 . .
C15 C14 H14 118.6 . .
N2 C15 C14 125.5(3) . .
N2 C15 H15 117.2 . .
C14 C15 H15 117.2 . .
C17 C16 C21 122.7(3) . .
C17 C16 N2 119.9(2) . .
C21 C16 N2 117.4(2) . .
C16 C17 C18 117.3(3) . .
C16 C17 C25 123.8(3) . .
C18 C17 C25 118.9(3) . .
C19 C18 C17 121.3(3) . .
C19 C18 H18 119.3 . .
C17 C18 H18 119.3 . .
C18 C19 C20 120.5(3) . .
C18 C19 H19 119.7 . .
C20 C19 H19 119.7 . .
C19 C20 C21 120.9(3) . .
C19 C20 H20 119.5 . .
C21 C20 H20 119.5 . .
C20 C21 C16 117.2(3) . .
C20 C21 C22 120.9(3) . .
C16 C21 C22 121.8(2) . .
C21 C22 C24 113.4(3) . .
C21 C22 C23 110.8(2) . .
C24 C22 C23 111.6(3) . .
C21 C22 H22 106.9 . .
C24 C22 H22 106.9 . .
C23 C22 H22 106.9 . .
C22 C23 H23A 109.5 . .
C22 C23 H23B 109.5 . .
H23A C23 H23B 109.5 . .
C22 C23 H23C 109.5 . .
H23A C23 H23C 109.5 . .
H23B C23 H23C 109.5 . .
C22 C24 H24A 109.5 . .
C22 C24 H24B 109.5 . .
H24A C24 H24B 109.5 . .
C22 C24 H24C 109.5 . .
H24A C24 H24C 109.5 . .
H24B C24 H24C 109.5 . .
C26 C25 C17 112.1(3) . .
C26 C25 C27 110.3(3) . .
C17 C25 C27 110.5(3) . .
C26 C25 H25 107.9 . .
C17 C25 H25 107.9 . .
C27 C25 H25 107.9 . .
C25 C26 H26A 109.5 . .
C25 C26 H26B 109.5 . .
H26A C26 H26B 109.5 . .
C25 C26 H26C 109.5 . .
H26A C26 H26C 109.5 . .
H26B C26 H26C 109.5 . .
C25 C27 H27A 109.5 . .
C25 C27 H27B 109.5 . .
H27A C27 H27B 109.5 . .
C25 C27 H27C 109.5 . .
H27A C27 H27C 109.5 . .
H27B C27 H27C 109.5 . .
C29 C28 H28A 109.5 . .
C29 C28 H28B 109.5 . .
H28A C28 H28B 109.5 . .
C29 C28 H28C 109.5 . .
H28A C28 H28C 109.5 . .
H28B C28 H28C 109.5 . .
C28 C29 C31 113.8(3) . .
C28 C29 C30 110.3(3) . .
C31 C29 C30 110.4(3) . .
C28 C29 H29 107.3 . .
C31 C29 H29 107.3 . .
C30 C29 H29 107.3 . .
C29 C30 H30A 109.5 . .
C29 C30 H30B 109.5 . .
H30A C30 H30B 109.5 . .
C29 C30 H30C 109.5 . .
H30A C30 H30C 109.5 . .
H30B C30 H30C 109.5 . .
C32 C31 C36 117.9(3) . .
C32 C31 C29 120.2(3) . .
C36 C31 C29 121.9(3) . .
C33 C32 C31 120.4(4) . .
C33 C32 H32 119.8 . .
C31 C32 H32 119.8 . .
C34 C33 C32 120.9(3) . .
C34 C33 H33 119.6 . .
C32 C33 H33 119.6 . .
C33 C34 C35 121.5(4) . .
C33 C34 H34 119.2 . .
C35 C34 H34 119.2 . .
C36 C35 C34 116.7(3) . .
C36 C35 C37 123.2(3) . .
C34 C35 C37 120.0(3) . .
C35 C36 C31 122.5(3) . .
C35 C36 N3 119.2(3) . .
C31 C36 N3 118.2(3) . .
C39 C37 C35 112.4(3) . .
C39 C37 C38 110.1(3) . .
C35 C37 C38 111.3(3) . .
C39 C37 H37 107.6 . .
C35 C37 H37 107.6 . .
C38 C37 H37 107.6 . .
C37 C38 H38A 109.5 . .
C37 C38 H38B 109.5 . .
H38A C38 H38B 109.5 . .
C37 C38 H38C 109.5 . .
H38A C38 H38C 109.5 . .
H38B C38 H38C 109.5 . .
C37 C39 H39A 109.5 . .
C37 C39 H39B 109.5 . .
H39A C39 H39B 109.5 . .
C37 C39 H39C 109.5 . .
H39A C39 H39C 109.5 . .
H39B C39 H39C 109.5 . .
N3 C40 C41 126.4(3) . .
N3 C40 H40 116.8 . .
C41 C40 H40 116.8 . .
C40 C41 C42 123.2(3) . .
C40 C41 H41 118.4 . .
C42 C41 H41 118.4 . .
N4 C42 C41 126.1(3) . .
N4 C42 H42 117.0 . .
C41 C42 H42 117.0 . .
C44 C43 H43A 109.5 . .
C44 C43 H43B 109.5 . .
H43A C43 H43B 109.5 . .
C44 C43 H43C 109.5 . .
H43A C43 H43C 109.5 . .
H43B C43 H43C 109.5 . .
C46 C44 C43 113.5(3) . .
C46 C44 C45 110.6(3) . .
C43 C44 C45 111.0(3) . .
C46 C44 H44 107.1 . .
C43 C44 H44 107.1 . .
C45 C44 H44 107.1 . .
C44 C45 H45A 109.5 . .
C44 C45 H45B 109.5 . .
H45A C45 H45B 109.5 . .
C44 C45 H45C 109.5 . .
H45A C45 H45C 109.5 . .
H45B C45 H45C 109.5 . .
C47 C46 C51 117.7(3) . .
C47 C46 C44 121.2(3) . .
C51 C46 C44 120.9(3) . .
C48 C47 C46 121.0(3) . .
C48 C47 H47 119.5 . .
C46 C47 H47 119.5 . .
C49 C48 C47 120.3(3) . .
C49 C48 H48 119.8 . .
C47 C48 H48 119.8 . .
C48 C49 C50 121.5(3) . .
C48 C49 H49 119.3 . .
C50 C49 H49 119.3 . .
C49 C50 C51 117.2(3) . .
C49 C50 C52 119.8(3) . .
C51 C50 C52 122.9(3) . .
C46 C51 C50 122.2(3) . .
C46 C51 N4 118.5(2) . .
C50 C51 N4 119.1(2) . .
C50 C52 C54 112.1(3) . .
C50 C52 C53 110.9(3) . .
C54 C52 C53 110.0(3) . .
C50 C52 H52 107.9 . .
C54 C52 H52 107.9 . .
C53 C52 H52 107.9 . .
C52 C53 H53A 109.5 . .
C52 C53 H53B 109.5 . .
H53A C53 H53B 109.5 . .
C52 C53 H53C 109.5 . .
H53A C53 H53C 109.5 . .
H53B C53 H53C 109.5 . .
C52 C54 H54A 109.5 . .
C52 C54 H54B 109.5 . .
H54A C54 H54B 109.5 . .
C52 C54 H54C 109.5 . .
H54A C54 H54C 109.5 . .
H54B C54 H54C 109.5 . .
C13 N1 C9 115.3(2) . .
C13 N1 Ge1 122.03(18) . .
C9 N1 Ge1 121.80(16) . .
C15 N2 C16 115.5(2) . .
C15 N2 Ge1 122.70(18) . .
C16 N2 Ge1 120.80(16) . .
C40 N3 C36 115.8(2) . .
C40 N3 Ge2 122.04(19) . .
C36 N3 Ge2 121.00(17) . .
C42 N4 C51 115.7(2) . .
C42 N4 Ge2 121.93(19) . .
C51 N4 Ge2 121.27(17) . .

loop_
_geom_bond_atom_site_label_1
_geom_bond_atom_site_label_2
_geom_bond_distance
_geom_bond_site_symmetry_2
Ge1 N1 1.988(2) .
Ge1 N2 1.988(2) .
Ge1 As1 2.3668(4) .
Ge1 As1 2.3733(4) 3_766
Ge1 Ge1 2.8328(6) 3_766
As1 Ge1 2.3733(4) 3_766
Ge2 N3 1.991(2) .
Ge2 N4 1.992(2) .
Ge2 As2 2.3597(4) .
Ge2 As2 2.3706(5) 3_676
Ge2 Ge2 2.8326(6) 3_676
As2 Ge2 2.3706(5) 3_676
C1 C2 1.527(5) .
C1 H1A 0.9800 .
C1 H1B 0.9800 .
C1 H1C 0.9800 .
C2 C4 1.520(4) .
C2 C3 1.526(4) .
C2 H2 1.0000 .
C3 H3A 0.9800 .
C3 H3B 0.9800 .
C3 H3C 0.9800 .
C4 C5 1.389(4) .
C4 C9 1.401(4) .
C5 C6 1.373(5) .
C5 H5 0.9500 .
C6 C7 1.379(5) .
C6 H6 0.9500 .
C7 C8 1.390(4) .
C7 H7 0.9500 .
C8 C9 1.401(4) .
C8 C10 1.519(4) .
C9 N1 1.457(3) .
C10 C12 1.519(4) .
C10 C11 1.537(4) .
C10 H10 1.0000 .
C11 H11A 0.9800 .
C11 H11B 0.9800 .
C11 H11C 0.9800 .
C12 H12A 0.9800 .
C12 H12B 0.9800 .
C12 H12C 0.9800 .
C13 N1 1.322(3) .
C13 C14 1.378(4) .
C13 H13 0.9500 .
C14 C15 1.382(4) .
C14 H14 0.9500 .
C15 N2 1.319(3) .
C15 H15 0.9500 .
C16 C17 1.388(4) .
C16 C21 1.404(4) .
C16 N2 1.451(3) .
C17 C18 1.396(4) .
C17 C25 1.517(4) .
C18 C19 1.368(5) .
C18 H18 0.9500 .
C19 C20 1.376(5) .
C19 H19 0.9500 .
C20 C21 1.394(4) .
C20 H20 0.9500 .
C21 C22 1.516(4) .
C22 C24 1.521(4) .
C22 C23 1.534(4) .
C22 H22 1.0000 .
C23 H23A 0.9800 .
C23 H23B 0.9800 .
C23 H23C 0.9800 .
C24 H24A 0.9800 .
C24 H24B 0.9800 .
C24 H24C 0.9800 .
C25 C26 1.515(4) .
C25 C27 1.531(4) .
C25 H25 1.0000 .
C26 H26A 0.9800 .
C26 H26B 0.9800 .
C26 H26C 0.9800 .
C27 H27A 0.9800 .
C27 H27B 0.9800 .
C27 H27C 0.9800 .
C28 C29 1.519(5) .
C28 H28A 0.9800 .
C28 H28B 0.9800 .
C28 H28C 0.9800 .
C29 C31 1.519(5) .
C29 C30 1.525(5) .
C29 H29 1.0000 .
C30 H30A 0.9800 .
C30 H30B 0.9800 .
C30 H30C 0.9800 .
C31 C32 1.395(5) .
C31 C36 1.404(4) .
C32 C33 1.381(6) .
C32 H32 0.9500 .
C33 C34 1.369(6) .
C33 H33 0.9500 .
C34 C35 1.404(5) .
C34 H34 0.9500 .
C35 C36 1.403(4) .
C35 C37 1.519(5) .
C36 N3 1.441(4) .
C37 C39 1.518(5) .
C37 C38 1.535(5) .
C37 H37 1.0000 .
C38 H38A 0.9800 .
C38 H38B 0.9800 .
C38 H38C 0.9800 .
C39 H39A 0.9800 .
C39 H39B 0.9800 .
C39 H39C 0.9800 .
C40 N3 1.319(3) .
C40 C41 1.374(4) .
C40 H40 0.9500 .
C41 C42 1.376(4) .
C41 H41 0.9500 .
C42 N4 1.325(3) .
C42 H42 0.9500 .
C43 C44 1.519(5) .
C43 H43A 0.9800 .
C43 H43B 0.9800 .
C43 H43C 0.9800 .
C44 C46 1.518(4) .
C44 C45 1.530(5) .
C44 H44 1.0000 .
C45 H45A 0.9800 .
C45 H45B 0.9800 .
C45 H45C 0.9800 .
C46 C47 1.393(4) .
C46 C51 1.403(4) .
C47 C48 1.382(5) .
C47 H47 0.9500 .
C48 C49 1.374(5) .
C48 H48 0.9500 .
C49 C50 1.395(4) .
C49 H49 0.9500 .
C50 C51 1.407(4) .
C50 C52 1.513(4) .
C51 N4 1.441(3) .
C52 C54 1.518(5) .
C52 C53 1.532(5) .
C52 H52 1.0000 .
C53 H53A 0.9800 .
C53 H53B 0.9800 .
C53 H53C 0.9800 .
C54 H54A 0.9800 .
C54 H54B 0.9800 .
C54 H54C 0.9800 .
